data_4106122
loop_
_publ_author_name
'Dongwon Shin'
'Yitzhak Tor'

_publ_section_title
;
 Bifacial Nucleoside as a Surrogate for Both T and A in Duplex DNA
;
_journal_name_full 'Journal of the American Chemical Society'
_journal_page_first 6926
_journal_page_last 6929
_journal_paper_doi 10.1021/ja201397e
_journal_volume 133
_journal_year 2011
_chemical_formula_sum 'C12 H17 N5 O6'
_chemical_formula_weight 327.31
_chemical_name_systematic
; 
 ? 
;
_space_group_IT_number 18
_symmetry_cell_setting orthorhombic
_symmetry_space_group_name_Hall 'P 2 2ab'
_symmetry_space_group_name_H-M 'P 21 21 2'
_atom_sites_solution_hydrogens geom
_atom_sites_solution_primary direct
_atom_sites_solution_secondary difmap
_audit_creation_method SHELXL-97
_cell_angle_alpha 90.00
_cell_angle_beta 90.00
_cell_angle_gamma 90.00
_cell_formula_units_Z 4
_cell_length_a 6.6817(5)
_cell_length_b 14.4877(9)
_cell_length_c 14.9056(10)
_cell_measurement_reflns_used 7029
_cell_measurement_temperature 100(2)
_cell_measurement_theta_max 65.37
_cell_measurement_theta_min 4.25
_cell_volume 1442.90(17)
_computing_cell_refinement 'Bruker SAINT'
_computing_data_collection 'Bruker APEX2'
_computing_data_reduction 'Bruker SAINT'
_computing_molecular_graphics 'Bruker SHELXTL'
_computing_publication_material 'Bruker SHELXTL'
_computing_structure_refinement 'SHELXL-97 (Sheldrick, 1997)'
_computing_structure_solution 'SHELXS-97 (Sheldrick, 1990)'
_diffrn_ambient_temperature 100(2)
_diffrn_measured_fraction_theta_full 0.998
_diffrn_measured_fraction_theta_max 0.984
_diffrn_measurement_device_type 'Bruker APEX-II CCD'
_diffrn_measurement_method '\f and \w scans'
_diffrn_radiation_monochromator graphite
_diffrn_radiation_source 'fine-focus sealed tube'
_diffrn_radiation_type CuK\a
_diffrn_radiation_wavelength 1.54184
_diffrn_reflns_av_R_equivalents 0.0269
_diffrn_reflns_av_sigmaI/netI 0.0235
_diffrn_reflns_limit_h_max 7
_diffrn_reflns_limit_h_min -7
_diffrn_reflns_limit_k_max 13
_diffrn_reflns_limit_k_min -16
_diffrn_reflns_limit_l_max 17
_diffrn_reflns_limit_l_min -17
_diffrn_reflns_number 8561
_diffrn_reflns_theta_full 60.00
_diffrn_reflns_theta_max 65.36
_diffrn_reflns_theta_min 4.26
_exptl_absorpt_coefficient_mu 1.048
_exptl_absorpt_correction_T_max 0.9209
_exptl_absorpt_correction_T_min 0.7797
_exptl_absorpt_correction_type multi-scan
_exptl_absorpt_process_details SADABS
_exptl_crystal_colour colourless
_exptl_crystal_density_diffrn 1.507
_exptl_crystal_description Plate
_exptl_crystal_F_000 688
_exptl_crystal_size_max 0.25
_exptl_crystal_size_mid 0.25
_exptl_crystal_size_min 0.08
_refine_diff_density_max 0.276
_refine_diff_density_min -0.244
_refine_diff_density_rms 0.049
_refine_ls_abs_structure_details 'Flack H D (1983), Acta Cryst. A39, 876-881'
_refine_ls_abs_structure_Flack 0.0(2)
_refine_ls_extinction_coef 0.00026(18)
_refine_ls_extinction_expression Fc^*^=kFc[1+0.001xFc^2^\l^3^/sin(2\q)]^-1/4^
_refine_ls_extinction_method SHELXL
_refine_ls_goodness_of_fit_ref 1.085
_refine_ls_hydrogen_treatment constr
_refine_ls_matrix_type full
_refine_ls_number_parameters 213
_refine_ls_number_reflns 2400
_refine_ls_number_restraints 0
_refine_ls_restrained_S_all 1.085
_refine_ls_R_factor_all 0.0346
_refine_ls_R_factor_gt 0.0336
_refine_ls_shift/su_max 0.000
_refine_ls_shift/su_mean 0.000
_refine_ls_structure_factor_coef Fsqd
_refine_ls_weighting_details 'calc w=1/[\s^2^(Fo^2^)+(0.0537P)^2^+0.4761P] where P=(Fo^2^+2Fc^2^)/3'
_refine_ls_weighting_scheme calc
_refine_ls_wR_factor_gt 0.0926
_refine_ls_wR_factor_ref 0.0934
_reflns_number_gt 2327
_reflns_number_total 2400
_reflns_threshold_expression >2sigma(I)
_cod_data_source_file ja201397e_si_002.cif
_cod_data_source_block Tor57
_cod_database_code 4106122

loop_
_symmetry_equiv_pos_as_xyz
'x, y, z'
'-x, -y, z'
'-x+1/2, y+1/2, -z'
'x+1/2, -y+1/2, -z'

loop_
_atom_site_label
_atom_site_type_symbol
_atom_site_fract_x
_atom_site_fract_y
_atom_site_fract_z
_atom_site_U_iso_or_equiv
_atom_site_adp_type
_atom_site_occupancy
_atom_site_symmetry_multiplicity
_atom_site_calc_flag
_atom_site_refinement_flags
C1 C 0.7503(3) 0.00304(11) 0.35962(11) 0.0161(4) Uani 1 1 d .
C2 C 0.7590(3) 0.15919(11) 0.36615(12) 0.0167(4) Uani 1 1 d .
C3 C 0.7526(3) 0.15628(12) 0.46026(11) 0.0189(4) Uani 1 1 d .
C4 C 0.7478(4) 0.06884(12) 0.49841(12) 0.0219(4) Uani 1 1 d .
H4 H 0.7448 0.0640 0.5620 0.026 Uiso 1 1 calc R
C5 C 0.7528(4) 0.24008(12) 0.51294(12) 0.0213(4) Uani 1 1 d .
C6 C 0.7671(3) 0.32644(12) 0.37085(13) 0.0213(4) Uani 1 1 d .
C7 C 0.7951(3) 0.25204(13) 0.22503(12) 0.0220(4) Uani 1 1 d .
H7 H 0.8137 0.3190 0.2109 0.026 Uiso 1 1 calc R
C8 C 0.6242(3) 0.21659(15) 0.16717(14) 0.0273(5) Uani 1 1 d .
H8A H 0.5480 0.1675 0.1982 0.033 Uiso 1 1 calc R
H8B H 0.5318 0.2671 0.1502 0.033 Uiso 1 1 calc R
C9 C 0.7342(3) 0.17890(13) 0.08596(12) 0.0264(4) Uani 1 1 d .
H9 H 0.7756 0.2312 0.0463 0.032 Uiso 1 1 calc R
C10 C 0.9193(3) 0.13641(13) 0.12958(12) 0.0213(4) Uani 1 1 d .
H10 H 0.8834 0.0766 0.1590 0.026 Uiso 1 1 calc R
C11 C 1.0925(3) 0.12277(14) 0.06772(13) 0.0244(4) Uani 1 1 d .
H11A H 1.0514 0.0843 0.0160 0.029 Uiso 1 1 calc R
H11B H 1.1389 0.1832 0.0447 0.029 Uiso 1 1 calc R
N1 N 0.7468(3) -0.07337(9) 0.31083(10) 0.0198(3) Uani 1 1 d .
H1A H 0.7484 -0.0699 0.2519 0.024 Uiso 1 1 calc R
H1B H 0.7428 -0.1276 0.3374 0.024 Uiso 1 1 calc R
N2 N 0.7564(2) 0.08426(9) 0.31603(10) 0.0172(3) Uani 1 1 d .
N3 N 0.7472(3) -0.00775(10) 0.45064(9) 0.0201(3) Uani 1 1 d .
N4 N 0.7687(3) 0.24395(10) 0.32257(9) 0.0187(3) Uani 1 1 d .
N5 N 0.7572(3) 0.31937(10) 0.46239(10) 0.0209(3) Uani 1 1 d .
H5 H 0.7531 0.3717 0.4923 0.025 Uiso 1 1 calc R
O1 O 0.7467(3) 0.24406(8) 0.59532(8) 0.0293(3) Uani 1 1 d .
O2 O 0.7727(3) 0.40153(9) 0.33473(9) 0.0314(4) Uani 1 1 d .
O3 O 0.9728(2) 0.20440(8) 0.19703(8) 0.0201(3) Uani 1 1 d .
O4 O 0.6147(2) 0.11609(11) 0.03626(9) 0.0331(4) Uani 1 1 d .
H4 H 0.6462 0.1188 -0.0182 0.050 Uiso 1 1 calc R
O5 O 1.2496(2) 0.07864(9) 0.11525(8) 0.0276(3) Uani 1 1 d .
H5 H 1.3556 0.0817 0.0851 0.041 Uiso 1 1 calc R
C1S C 0.2488(4) 0.41900(15) 0.20760(15) 0.0374(5) Uani 1 1 d .
H1S1 H 0.3547 0.3940 0.2461 0.056 Uiso 1 1 calc R
H1S2 H 0.1285 0.4302 0.2436 0.056 Uiso 1 1 calc R
H1S3 H 0.2941 0.4772 0.1808 0.056 Uiso 1 1 calc R
O1S O 0.2041(2) 0.35461(10) 0.13839(9) 0.0316(4) Uani 1 1 d .
H1S H 0.1469 0.3083 0.1606 0.047 Uiso 1 1 calc R

loop_
_atom_site_aniso_label
_atom_site_aniso_U_11
_atom_site_aniso_U_22
_atom_site_aniso_U_33
_atom_site_aniso_U_23
_atom_site_aniso_U_13
_atom_site_aniso_U_12
C1 0.0122(9) 0.0155(8) 0.0206(8) -0.0007(7) 0.0017(8) -0.0002(8)
C2 0.0154(8) 0.0145(8) 0.0200(8) 0.0008(7) 0.0015(8) -0.0002(8)
C3 0.0219(9) 0.0157(8) 0.0191(8) -0.0002(7) 0.0026(8) -0.0001(9)
C4 0.0315(10) 0.0163(9) 0.0180(8) -0.0007(7) 0.0044(8) 0.0002(10)
C5 0.0269(10) 0.0150(8) 0.0218(9) 0.0009(7) 0.0036(9) 0.0000(9)
C6 0.0265(10) 0.0154(9) 0.0221(9) -0.0005(7) 0.0017(9) 0.0000(9)
C7 0.0320(11) 0.0160(9) 0.0181(9) 0.0039(7) 0.0029(8) 0.0043(8)
C8 0.0300(11) 0.0296(11) 0.0222(10) 0.0033(9) -0.0032(9) 0.0070(9)
C9 0.0324(11) 0.0276(10) 0.0191(9) 0.0027(7) -0.0038(10) -0.0007(10)
C10 0.0329(11) 0.0154(9) 0.0155(9) -0.0019(7) -0.0002(8) -0.0014(8)
C11 0.0345(12) 0.0199(10) 0.0189(9) 0.0020(8) 0.0017(9) -0.0005(8)
N1 0.0269(8) 0.0128(7) 0.0197(7) -0.0006(6) -0.0011(7) -0.0009(7)
N2 0.0182(7) 0.0146(7) 0.0188(7) 0.0004(6) 0.0011(7) -0.0012(7)
N3 0.0264(9) 0.0145(7) 0.0194(7) 0.0001(6) 0.0035(7) -0.0007(7)
N4 0.0264(8) 0.0127(7) 0.0171(7) 0.0013(6) 0.0014(7) 0.0014(7)
N5 0.0319(9) 0.0118(7) 0.0190(7) -0.0012(5) 0.0025(8) 0.0002(8)
O1 0.0535(9) 0.0161(6) 0.0183(6) -0.0012(5) 0.0045(7) 0.0001(7)
O2 0.0571(10) 0.0136(6) 0.0234(7) 0.0036(5) 0.0066(8) 0.0035(7)
O3 0.0267(7) 0.0164(6) 0.0171(6) -0.0010(5) 0.0025(6) 0.0004(5)
O4 0.0360(9) 0.0440(9) 0.0193(7) -0.0025(7) -0.0010(6) -0.0057(7)
O5 0.0306(8) 0.0292(7) 0.0229(7) 0.0024(5) 0.0065(7) 0.0025(7)
C1S 0.0438(13) 0.0353(12) 0.0331(11) -0.0102(9) -0.0014(11) -0.0067(12)
O1S 0.0430(10) 0.0275(7) 0.0243(7) -0.0004(6) -0.0002(7) -0.0041(7)

loop_
_atom_type_symbol
_atom_type_description
_atom_type_scat_dispersion_real
_atom_type_scat_dispersion_imag
_atom_type_scat_source
C C 0.0181 0.0091 'International Tables Vol C Tables 4.2.6.8 and 6.1.1.4'
H H 0.0000 0.0000 'International Tables Vol C Tables 4.2.6.8 and 6.1.1.4'
N N 0.0311 0.0180 'International Tables Vol C Tables 4.2.6.8 and 6.1.1.4'
O O 0.0492 0.0322 'International Tables Vol C Tables 4.2.6.8 and 6.1.1.4'

loop_
_geom_angle_atom_site_label_1
_geom_angle_atom_site_label_2
_geom_angle_atom_site_label_3
_geom_angle
N1 C1 N2 117.81(14)
N1 C1 N3 116.71(15)
N2 C1 N3 125.48(15)
N2 C2 N4 117.59(15)
N2 C2 C3 122.77(16)
N4 C2 C3 119.64(15)
C4 C3 C2 115.91(16)
C4 C3 C5 122.93(16)
C2 C3 C5 121.16(16)
N3 C4 C3 123.13(16)
O1 C5 N5 120.59(16)
O1 C5 C3 125.56(16)
N5 C5 C3 113.84(15)
O2 C6 N5 120.66(16)
O2 C6 N4 122.59(16)
N5 C6 N4 116.75(15)
O3 C7 N4 110.39(15)
O3 C7 C8 107.09(15)
N4 C7 C8 116.40(17)
C9 C8 C7 102.14(17)
O4 C9 C8 111.99(18)
O4 C9 C10 114.80(16)
C8 C9 C10 101.40(15)
O3 C10 C11 109.05(16)
O3 C10 C9 102.75(14)
C11 C10 C9 114.73(16)
O5 C11 C10 108.96(15)
C2 N2 C1 116.57(14)
C4 N3 C1 116.11(15)
C2 N4 C6 121.01(14)
C2 N4 C7 122.57(14)
C6 N4 C7 116.30(15)
C6 N5 C5 127.56(15)
C7 O3 C10 108.89(14)

loop_
_geom_bond_atom_site_label_1
_geom_bond_atom_site_label_2
_geom_bond_distance
C1 N1 1.325(2)
C1 N2 1.345(2)
C1 N3 1.366(2)
C2 N2 1.318(2)
C2 N4 1.391(2)
C2 C3 1.404(2)
C3 C4 1.389(2)
C3 C5 1.446(2)
C4 N3 1.318(2)
C5 O1 1.230(2)
C5 N5 1.374(2)
C6 O2 1.214(2)
C6 N5 1.370(2)
C6 N4 1.395(2)
C7 O3 1.435(2)
C7 N4 1.469(2)
C7 C8 1.520(3)
C8 C9 1.518(3)
C9 O4 1.420(2)
C9 C10 1.527(3)
C10 O3 1.452(2)
C10 C11 1.493(3)
C11 O5 1.418(3)
C1S O1S 1.423(2)

loop_
_geom_hbond_atom_site_label_D
_geom_hbond_atom_site_label_H
_geom_hbond_atom_site_label_A
_geom_hbond_distance_DH
_geom_hbond_distance_HA
_geom_hbond_distance_DA
_geom_hbond_angle_DHA
_geom_hbond_site_symmetry_A
O4 H4 O1S 0.84 1.87 2.704(2) 170.5 4
O5 H5 O4 0.84 1.94 2.762(2) 164.9 1_655
O1S H1S O3 0.84 1.98 2.8085(19) 169.5 1_455
N1 H1A O5 0.88 2.04 2.9163(19) 173.1 2_755
N1 H1B O1 0.88 2.11 2.9925(19) 176.0 3_646
N5 H5 N3 0.88 1.94 2.820(2) 175.2 3_656
